data_7200489
loop_
_publ_author_name
'Serrano-Becerra, J. M.'
'Hern\'andez-Ortega, S.'
'Morales-Morales, D.'
'Vald\'es-Mart\'inez, J.'

_publ_section_title
;
 Bottom-up design and construction of a non-centrosymmetric network
 through \p--\p stacking interactions
;
_journal_coden_ASTM CRECF4
_journal_issue 2
_journal_name_full CrystEngComm
_journal_page_first 226
_journal_page_last 228
_journal_paper_doi 10.1039/b816630g
_journal_volume 11
_journal_year 2009
_chemical_formula_moiety 'C17 H12 F5 N2+, Br-'
_chemical_formula_sum 'C17 H12 Br F5 N2'
_chemical_formula_weight 419.20
_chemical_melting_point_gt 444
_chemical_melting_point_lt 446
_chemical_name_common '1-(2,3,4,5,6-pentafluorobenzyl)-3-benzylimidazolium bromide'
_chemical_name_systematic
;
1-(2,3,4,5,6-pentafluorobenzyl)-3-benzylimidazolium bromide
;
_space_group_IT_number 1
_symmetry_cell_setting triclinic
_symmetry_space_group_name_Hall 'P 1'
_symmetry_space_group_name_H-M 'P 1'
_atom_sites_solution_hydrogens geom
_atom_sites_solution_primary direct
_atom_sites_solution_secondary difmap
_audit_creation_method SHELXL-97
_cell_angle_alpha 85.980(4)
_cell_angle_beta 88.527(4)
_cell_angle_gamma 83.187(4)
_cell_formula_units_Z 1
_cell_length_a 6.4341(12)
_cell_length_b 7.3046(14)
_cell_length_c 8.8257(17)
_cell_measurement_reflns_used 2237
_cell_measurement_temperature 293(2)
_cell_measurement_theta_max 30.70
_cell_measurement_theta_min 2.31
_cell_volume 410.79(14)
_computing_cell_refinement 'SMART V 5.625'
_computing_data_collection 'SMART V 5.625'
_computing_data_reduction 'SAINT V 6.23C'
_computing_molecular_graphics 'SHELXTL V 6.10'
_computing_publication_material 'SHELXTL V 6.10'
_computing_structure_refinement 'SHELXL-97 (Sheldrick, 1997)'
_computing_structure_solution 'SHELXS-97 (Sheldrick, 1990)'
_diffrn_ambient_temperature 293(2)
_diffrn_measured_fraction_theta_full 0.999
_diffrn_measured_fraction_theta_max 0.999
_diffrn_measurement_device_type 'Bruker Smart APEX AXS CCD area detector'
_diffrn_measurement_method 'omega scans'
_diffrn_radiation_monochromator graphite
_diffrn_radiation_source 'fine-focus sealed tube'
_diffrn_radiation_type MoK\a
_diffrn_radiation_wavelength 0.71073
_diffrn_reflns_av_R_equivalents 0.0450
_diffrn_reflns_av_sigmaI/netI 0.0530
_diffrn_reflns_limit_h_max 7
_diffrn_reflns_limit_h_min -7
_diffrn_reflns_limit_k_max 8
_diffrn_reflns_limit_k_min -8
_diffrn_reflns_limit_l_max 10
_diffrn_reflns_limit_l_min -10
_diffrn_reflns_number 3387
_diffrn_reflns_theta_full 25.00
_diffrn_reflns_theta_max 25.00
_diffrn_reflns_theta_min 2.31
_exptl_absorpt_coefficient_mu 2.556
_exptl_absorpt_correction_T_max 0.7161
_exptl_absorpt_correction_T_min 0.5244
_exptl_absorpt_correction_type analytical
_exptl_crystal_colour Colorless
_exptl_crystal_density_diffrn 1.695
_exptl_crystal_density_method 'not measured'
_exptl_crystal_description Prism
_exptl_crystal_F_000 208
_exptl_crystal_size_max 0.29
_exptl_crystal_size_mid 0.17
_exptl_crystal_size_min 0.14
_refine_diff_density_max 0.509
_refine_diff_density_min -0.214
_refine_diff_density_rms 0.050
_refine_ls_abs_structure_details 'Flack H D (1983), Acta Cryst. A39, 876-881'
_refine_ls_abs_structure_Flack -0.006(7)
_refine_ls_extinction_method none
_refine_ls_goodness_of_fit_ref 0.911
_refine_ls_hydrogen_treatment constr
_refine_ls_matrix_type full
_refine_ls_number_parameters 226
_refine_ls_number_reflns 2776
_refine_ls_number_restraints 3
_refine_ls_restrained_S_all 0.910
_refine_ls_R_factor_all 0.0411
_refine_ls_R_factor_gt 0.0363
_refine_ls_shift/su_max 0.000
_refine_ls_shift/su_mean 0.000
_refine_ls_structure_factor_coef Fsqd
_refine_ls_weighting_details 'calc w=1/[\s^2^(Fo^2^)+(0.0383P)^2^] where P=(Fo^2^+2Fc^2^)/3'
_refine_ls_weighting_scheme calc
_refine_ls_wR_factor_gt 0.0752
_refine_ls_wR_factor_ref 0.0765
_reflns_number_gt 2406
_reflns_number_total 2776
_reflns_threshold_expression >2sigma(I)
_cod_data_source_file B816630G.txt
_cod_data_source_block 074mmd05
_cod_depositor_comments
;
The following automatic conversions were performed:
'_symmetry_cell_setting' value 'Triclinic' changed to 'triclinic'
according to '/home/saulius/struct/CIF-dictionaries/cif_core.dic'
dictionary named 'cif_core.dic' version 2.4.1 from 2010-06-29.

Automatic conversion script
Id: cif_fix_enum 1527 2010-12-29 10:47:43Z saulius 

 Replaced the incorrect bibliographical reference to the original
 publication with a proper one.
 
 Antanas Vaitkus,
 2019-09-17 
;
_cod_original_sg_symbol_H-M P1
_cod_database_code 7200489

loop_
_symmetry_equiv_pos_as_xyz
'x, y, z'

loop_
_atom_site_label
_atom_site_type_symbol
_atom_site_fract_x
_atom_site_fract_y
_atom_site_fract_z
_atom_site_U_iso_or_equiv
_atom_site_adp_type
_atom_site_occupancy
_atom_site_symmetry_multiplicity
_atom_site_calc_flag
_atom_site_refinement_flags
_atom_site_disorder_assembly
_atom_site_disorder_group
Br Br 0.88614(4) 0.79616(4) 0.70350(4) 0.07038(19) Uani 1 1 d . . .
F1 F 0.1388(4) 0.5420(4) 0.3812(3) 0.0797(8) Uani 1 1 d . . .
F2 F 0.2301(6) 0.4859(5) 0.0881(3) 0.1026(12) Uani 1 1 d . . .
F3 F 0.6176(7) 0.3436(5) 0.0057(3) 0.1121(13) Uani 1 1 d . . .
F4 F 0.9125(7) 0.2500(4) 0.2174(5) 0.1021(13) Uani 1 1 d . . .
F5 F 0.8223(5) 0.3063(4) 0.5105(4) 0.0872(9) Uani 1 1 d . . .
N1 N 0.3187(7) 0.0639(6) 0.8308(4) 0.0464(10) Uani 1 1 d . . .
C2 C 0.4447(8) 0.1580(7) 0.7493(5) 0.0481(11) Uani 1 1 d . . .
H2 H 0.5825 0.1158 0.7242 0.058 Uiso 1 1 calc R . .
N3 N 0.3485(6) 0.3220(5) 0.7074(4) 0.0474(11) Uani 1 1 d . . .
C4 C 0.1480(7) 0.3310(6) 0.7631(5) 0.0576(12) Uani 1 1 d . . .
H4 H 0.0440 0.4304 0.7499 0.069 Uiso 1 1 calc R . .
C5 C 0.1301(7) 0.1700(6) 0.8399(5) 0.0578(12) Uani 1 1 d . . .
H5 H 0.0106 0.1361 0.8905 0.069 Uiso 1 1 calc R . .
C6 C 0.4352(11) 0.4747(8) 0.6159(6) 0.0602(15) Uani 1 1 d . . .
H6A H 0.5634 0.5003 0.6615 0.072 Uiso 1 1 calc R . .
H6B H 0.3359 0.5855 0.6171 0.072 Uiso 1 1 calc R . .
C7 C 0.4806(7) 0.4282(5) 0.4538(4) 0.0474(10) Uani 1 1 d . . .
C8 C 0.3290(7) 0.4700(6) 0.3423(5) 0.0539(11) Uani 1 1 d . . .
C9 C 0.3733(9) 0.4409(7) 0.1932(5) 0.0612(12) Uani 1 1 d . . .
C10 C 0.5708(11) 0.3696(7) 0.1522(5) 0.0707(15) Uani 1 1 d . . .
C11 C 0.7212(9) 0.3248(6) 0.2576(6) 0.0657(13) Uani 1 1 d . . .
C12 C 0.6720(8) 0.3536(6) 0.4078(5) 0.0558(11) Uani 1 1 d . . .
C13 C 0.3709(7) -0.1242(5) 0.9057(5) 0.0517(10) Uani 1 1 d . . .
H13A H 0.4897 -0.1880 0.8535 0.062 Uiso 1 1 calc R . .
H13B H 0.2529 -0.1943 0.8989 0.062 Uiso 1 1 calc R . .
C14 C 0.4228(7) -0.1136(5) 1.0713(4) 0.0475(10) Uani 1 1 d . . .
C15 C 0.6273(7) -0.1537(6) 1.1193(5) 0.0585(11) Uani 1 1 d . . .
H15 H 0.7339 -0.1843 1.0492 0.070 Uiso 1 1 calc R . .
C16 C 0.6735(8) -0.1484(7) 1.2700(6) 0.0667(14) Uani 1 1 d . . .
H16 H 0.8110 -0.1762 1.3018 0.080 Uiso 1 1 calc R . .
C17 C 0.5171(10) -0.1024(7) 1.3731(6) 0.0709(15) Uani 1 1 d . . .
H17 H 0.5486 -0.0993 1.4751 0.085 Uiso 1 1 calc R . .
C18 C 0.3143(9) -0.0607(7) 1.3271(5) 0.0712(14) Uani 1 1 d . . .
H18 H 0.2081 -0.0277 1.3969 0.085 Uiso 1 1 calc R . .
C19 C 0.2700(8) -0.0684(6) 1.1763(5) 0.0606(12) Uani 1 1 d . . .
H19 H 0.1320 -0.0421 1.1452 0.073 Uiso 1 1 calc R . .

loop_
_atom_site_aniso_label
_atom_site_aniso_U_11
_atom_site_aniso_U_22
_atom_site_aniso_U_33
_atom_site_aniso_U_23
_atom_site_aniso_U_13
_atom_site_aniso_U_12
Br 0.0653(3) 0.0637(3) 0.0793(3) -0.0159(2) -0.0157(2) 0.0143(2)
F1 0.0644(19) 0.0780(19) 0.094(2) 0.0023(16) -0.0060(15) -0.0008(15)
F2 0.133(3) 0.113(3) 0.0692(18) 0.0180(17) -0.0489(19) -0.050(2)
F3 0.178(4) 0.116(3) 0.0548(18) -0.0306(17) 0.033(2) -0.062(3)
F4 0.092(3) 0.074(3) 0.138(3) -0.021(3) 0.038(2) -0.001(2)
F5 0.076(2) 0.079(2) 0.102(2) 0.0103(17) -0.0286(18) 0.0053(16)
N1 0.053(2) 0.046(2) 0.039(2) 0.0035(17) -0.0080(18) -0.0002(19)
C2 0.055(3) 0.051(3) 0.036(2) -0.010(2) -0.008(2) 0.006(2)
N3 0.065(3) 0.041(3) 0.0364(16) -0.0034(17) -0.0039(18) -0.003(2)
C4 0.062(3) 0.053(3) 0.053(3) 0.002(2) -0.016(2) 0.010(2)
C5 0.053(3) 0.059(3) 0.060(3) 0.003(2) -0.006(2) 0.000(2)
C6 0.085(4) 0.048(3) 0.048(3) -0.007(2) -0.007(3) -0.004(3)
C7 0.062(3) 0.035(2) 0.045(2) 0.0025(18) -0.007(2) -0.007(2)
C8 0.062(3) 0.040(2) 0.060(3) 0.001(2) -0.006(2) -0.010(2)
C9 0.083(4) 0.059(3) 0.046(3) 0.004(2) -0.017(3) -0.025(3)
C10 0.110(5) 0.059(3) 0.049(3) -0.012(2) 0.011(3) -0.032(3)
C11 0.074(4) 0.046(3) 0.080(4) -0.012(3) 0.017(3) -0.014(3)
C12 0.065(3) 0.040(2) 0.062(3) 0.005(2) -0.014(2) -0.008(2)
C13 0.061(3) 0.038(2) 0.055(2) 0.0017(19) -0.010(2) 0.0001(19)
C14 0.058(3) 0.035(2) 0.049(2) 0.0043(18) -0.007(2) -0.0053(19)
C15 0.057(3) 0.053(3) 0.064(3) 0.009(2) -0.003(2) -0.005(2)
C16 0.066(3) 0.062(3) 0.073(3) 0.016(3) -0.032(3) -0.018(3)
C17 0.109(5) 0.053(3) 0.052(3) 0.007(2) -0.017(3) -0.018(3)
C18 0.090(4) 0.060(3) 0.060(3) 0.002(2) 0.001(3) 0.007(3)
C19 0.061(3) 0.058(3) 0.059(3) 0.005(2) -0.011(2) 0.009(2)

loop_
_atom_type_symbol
_atom_type_description
_atom_type_scat_dispersion_real
_atom_type_scat_dispersion_imag
_atom_type_scat_source
C C 0.0033 0.0016 'International Tables Vol C Tables 4.2.6.8 and 6.1.1.4'
H H 0.0000 0.0000 'International Tables Vol C Tables 4.2.6.8 and 6.1.1.4'
N N 0.0061 0.0033 'International Tables Vol C Tables 4.2.6.8 and 6.1.1.4'
F F 0.0171 0.0103 'International Tables Vol C Tables 4.2.6.8 and 6.1.1.4'
Br Br -0.2901 2.4595 'International Tables Vol C Tables 4.2.6.8 and 6.1.1.4'

loop_
_geom_angle_atom_site_label_1
_geom_angle_atom_site_label_2
_geom_angle_atom_site_label_3
_geom_angle
_geom_angle_site_symmetry_1
_geom_angle_site_symmetry_3
_geom_angle_publ_flag
C2 N1 C5 107.9(4) . . ?
C2 N1 C13 126.4(4) . . ?
C5 N1 C13 125.7(4) . . ?
N1 C2 N3 109.8(4) . . ?
C2 N3 C4 107.9(4) . . ?
C2 N3 C6 127.9(4) . . ?
C4 N3 C6 124.3(4) . . ?
C5 C4 N3 106.7(4) . . ?
C4 C5 N1 107.6(4) . . ?
N3 C6 C7 111.9(4) . . ?
C12 C7 C8 116.9(4) . . ?
C12 C7 C6 121.8(4) . . ?
C8 C7 C6 121.2(5) . . ?
F1 C8 C9 119.0(4) . . ?
F1 C8 C7 119.4(4) . . ?
C9 C8 C7 121.6(5) . . ?
F2 C9 C10 119.8(5) . . ?
F2 C9 C8 121.0(5) . . ?
C10 C9 C8 119.1(4) . . ?
F3 C10 C11 119.3(6) . . ?
F3 C10 C9 119.8(5) . . ?
C11 C10 C9 120.9(4) . . ?
F4 C11 C10 120.6(5) . . ?
F4 C11 C12 120.4(5) . . ?
C10 C11 C12 118.9(5) . . ?
F5 C12 C7 119.5(4) . . ?
F5 C12 C11 118.0(5) . . ?
C7 C12 C11 122.5(4) . . ?
N1 C13 C14 110.8(3) . . ?
C19 C14 C15 118.5(4) . . ?
C19 C14 C13 121.1(4) . . ?
C15 C14 C13 120.4(4) . . ?
C16 C15 C14 120.3(4) . . ?
C17 C16 C15 119.9(5) . . ?
C16 C17 C18 120.4(5) . . ?
C17 C18 C19 119.1(5) . . ?
C14 C19 C18 121.7(4) . . ?

loop_
_geom_bond_atom_site_label_1
_geom_bond_atom_site_label_2
_geom_bond_distance
_geom_bond_site_symmetry_2
_geom_bond_publ_flag
F1 C8 1.320(5) . ?
F2 C9 1.321(5) . ?
F3 C10 1.342(5) . ?
F4 C11 1.336(7) . ?
F5 C12 1.341(5) . ?
N1 C2 1.296(6) . ?
N1 C5 1.364(6) . ?
N1 C13 1.487(5) . ?
C2 N3 1.315(7) . ?
N3 C4 1.365(6) . ?
N3 C6 1.485(7) . ?
C4 C5 1.331(6) . ?
C6 C7 1.507(7) . ?
C7 C12 1.351(6) . ?
C7 C8 1.396(6) . ?
C8 C9 1.365(6) . ?
C9 C10 1.365(7) . ?
C10 C11 1.355(8) . ?
C11 C12 1.380(7) . ?
C13 C14 1.517(5) . ?
C14 C19 1.361(6) . ?
C14 C15 1.384(6) . ?
C15 C16 1.374(6) . ?
C16 C17 1.367(8) . ?
C17 C18 1.370(7) . ?
C18 C19 1.374(6) . ?

loop_
_cod_related_entry_id
_cod_related_entry_database
_cod_related_entry_code
1 ChemSpider 25940796
